data_4501208
loop_
_publ_author_name
'Viger-Gravel, Jasmine'
'Korobkov, Ilia'
'Bryce, David L.'

_publ_section_title
;
 Multinuclear Solid-State Magnetic Resonance and X-ray Diffraction Study
 of Some Thiocyanate and Selenocyanate Complexes Exhibiting Halogen
 Bonding
;
_journal_issue 11
_journal_name_full 'Crystal Growth &amp; Design'
_journal_page_first 4984
_journal_paper_doi 10.1021/cg200889y
_journal_volume 11
_journal_year 2011
_chemical_formula_sum 'C17 H12 F8 I4 N2 S'
_chemical_formula_weight 935.95
_chemical_name_systematic
; 
 ? 
;
_space_group_IT_number 15
_symmetry_cell_setting monoclinic
_symmetry_space_group_name_Hall '-C 2yc'
_symmetry_space_group_name_H-M 'C 1 2/c 1'
_atom_sites_solution_hydrogens geom
_atom_sites_solution_primary direct
_atom_sites_solution_secondary difmap
_audit_creation_method SHELXL-97
_cell_angle_alpha 90.00
_cell_angle_beta 94.268(2)
_cell_angle_gamma 90.00
_cell_formula_units_Z 4
_cell_length_a 12.2784(3)
_cell_length_b 9.0581(3)
_cell_length_c 23.5345(6)
_cell_measurement_reflns_used 6186
_cell_measurement_temperature 296(2)
_cell_measurement_theta_max 25.86
_cell_measurement_theta_min 2.80
_cell_volume 2610.22(13)
_computing_cell_refinement 'APEX II, Bruker (2009)'
_computing_data_collection 'APEX II, Bruker (2009)'
_computing_data_reduction 'XPREP, Bruker (2009)'
_computing_molecular_graphics 'SHELXTL, Bruker (2004)'
_computing_publication_material 'SHELXTL, Bruker (2004)'
_computing_structure_refinement 'SHELXL-97 (Sheldrick, 2008)'
_computing_structure_solution 'SHELXS-97 (Sheldrick, 2008)'
_diffrn_ambient_temperature 296(2)
_diffrn_measured_fraction_theta_full 0.988
_diffrn_measured_fraction_theta_max 0.988
_diffrn_measurement_device_type 'Bruker APEX-II CCD'
_diffrn_measurement_method '\f and \w scans'
_diffrn_radiation_monochromator graphite
_diffrn_radiation_source 'fine-focus sealed tube'
_diffrn_radiation_type MoK\a
_diffrn_radiation_wavelength 0.71073
_diffrn_reflns_av_R_equivalents 0.0273
_diffrn_reflns_av_sigmaI/netI 0.0190
_diffrn_reflns_limit_h_max 15
_diffrn_reflns_limit_h_min -15
_diffrn_reflns_limit_k_max 11
_diffrn_reflns_limit_k_min -11
_diffrn_reflns_limit_l_max 29
_diffrn_reflns_limit_l_min -29
_diffrn_reflns_number 15607
_diffrn_reflns_theta_full 26.47
_diffrn_reflns_theta_max 26.47
_diffrn_reflns_theta_min 2.80
_exptl_absorpt_coefficient_mu 4.920
_exptl_absorpt_correction_T_max 0.5672
_exptl_absorpt_correction_T_min 0.3847
_exptl_absorpt_correction_type multi-scan
_exptl_absorpt_process_details 'SADABS, Bruker (2003)'
_exptl_crystal_colour colourless
_exptl_crystal_density_diffrn 2.382
_exptl_crystal_density_method 'not measured'
_exptl_crystal_description block
_exptl_crystal_F_000 1712
_exptl_crystal_size_max 0.24
_exptl_crystal_size_mid 0.17
_exptl_crystal_size_min 0.13
_refine_diff_density_max 0.555
_refine_diff_density_min -0.646
_refine_diff_density_rms 0.074
_refine_ls_extinction_method none
_refine_ls_goodness_of_fit_ref 1.022
_refine_ls_hydrogen_treatment constr
_refine_ls_matrix_type full
_refine_ls_number_parameters 159
_refine_ls_number_reflns 2681
_refine_ls_number_restraints 0
_refine_ls_restrained_S_all 1.022
_refine_ls_R_factor_all 0.0394
_refine_ls_R_factor_gt 0.0289
_refine_ls_shift/su_max 0.001
_refine_ls_shift/su_mean 0.000
_refine_ls_structure_factor_coef Fsqd
_refine_ls_weighting_details 'calc w=1/[\s^2^(Fo^2^)+(0.0449P)^2^+3.2305P] where P=(Fo^2^+2Fc^2^)/3'
_refine_ls_weighting_scheme calc
_refine_ls_wR_factor_gt 0.0760
_refine_ls_wR_factor_ref 0.0826
_reflns_number_gt 2158
_reflns_number_total 2681
_reflns_threshold_expression >2sigma(I)
_cod_data_source_file cg200889y_si_001.cif
_cod_data_source_block db025
_cod_depositor_comments
;
The following automatic conversions were performed:

'_symmetry_cell_setting' value 'Monoclinic' changed to 'monoclinic'
according to /home/saulius/struct/CIF-dictionaries/cif_core.dic
dictionary named 'cif_core.dic' version 2.4.1 from 2010-06-29.

Automatic conversion script
Id: cif_fix_values 1715 2011-07-08 13:25:40Z adriana 
;
_cod_original_sg_symbol_H-M C2/c
_cod_database_code 4501208

loop_
_symmetry_equiv_pos_as_xyz
'x, y, z'
'-x, y, -z+1/2'
'x+1/2, y+1/2, z'
'-x+1/2, y+1/2, -z+1/2'
'-x, -y, -z'
'x, -y, z-1/2'
'-x+1/2, -y+1/2, -z'
'x+1/2, -y+1/2, z-1/2'

loop_
_atom_site_label
_atom_site_type_symbol
_atom_site_fract_x
_atom_site_fract_y
_atom_site_fract_z
_atom_site_U_iso_or_equiv
_atom_site_adp_type
_atom_site_occupancy
_atom_site_symmetry_multiplicity
_atom_site_calc_flag
_atom_site_refinement_flags
_atom_site_disorder_assembly
_atom_site_disorder_group
N1 N 1.0000 0.5270(6) 0.2500 0.0710(14) Uani 1 2 d S . .
I1 I 0.69034(3) 0.40733(4) 0.366128(14) 0.07591(13) Uani 1 1 d . . .
I2 I 0.33761(3) 0.42933(4) 0.380580(14) 0.07614(13) Uani 1 1 d . . .
F1 F 0.8827(2) 0.4610(3) 0.46275(13) 0.0832(8) Uani 1 1 d . . .
F2 F 0.5761(2) 0.1520(3) 0.43319(12) 0.0840(8) Uani 1 1 d . . .
F3 F 0.4560(2) 0.3560(3) 0.50334(13) 0.0846(8) Uani 1 1 d . . .
F4 F 0.1090(2) 0.2871(3) 0.40725(11) 0.0835(8) Uani 1 1 d . . .
C1 C 0.8157(3) 0.3569(4) 0.4809(2) 0.0610(10) Uani 1 1 d . . .
C2 C 0.7270(3) 0.3112(4) 0.44598(18) 0.0576(9) Uani 1 1 d . . .
C3 C 0.6624(3) 0.2031(4) 0.46607(19) 0.0604(10) Uani 1 1 d . . .
C4 C 0.3538(3) 0.3036(4) 0.50110(19) 0.0622(10) Uani 1 1 d . . .
C5 C 0.2853(3) 0.3251(4) 0.45237(18) 0.0596(9) Uani 1 1 d . . .
C6 C 0.1805(3) 0.2695(5) 0.45283(17) 0.0600(9) Uani 1 1 d . . .
C8 C 0.9163(14) 0.623(2) 0.2657(8) 0.326(12) Uani 1 1 d . . .
H8A H 0.8543 0.5659 0.2752 0.490 Uiso 1 1 calc R . .
H8B H 0.8953 0.6877 0.2345 0.490 Uiso 1 1 calc R . .
H8C H 0.9426 0.6804 0.2982 0.490 Uiso 1 1 calc R . .
C9 C 1.0345(17) 0.4444(15) 0.2971(5) 0.328(12) Uani 1 1 d . . .
H9A H 0.9756 0.3831 0.3079 0.491 Uiso 1 1 calc R . .
H9B H 1.0570 0.5091 0.3281 0.491 Uiso 1 1 calc R . .
H9C H 1.0949 0.3834 0.2883 0.491 Uiso 1 1 calc R . .
S1 S 0.6151(9) 0.5703(9) 0.2434(4) 0.0889(17) Uani 0.50 1 d P A -1
C7 C 0.497(7) 0.5456(14) 0.248(2) 0.088(5) Uani 0.50 1 d P A -1
N2 N 0.398(3) 0.525(3) 0.2525(12) 0.098(8) Uani 0.50 1 d P A -1

loop_
_atom_site_aniso_label
_atom_site_aniso_U_11
_atom_site_aniso_U_22
_atom_site_aniso_U_33
_atom_site_aniso_U_23
_atom_site_aniso_U_13
_atom_site_aniso_U_12
N1 0.091(4) 0.057(3) 0.063(3) 0.000 -0.012(3) 0.000
I1 0.0793(2) 0.0767(2) 0.0722(2) -0.00538(14) 0.00920(16) -0.00130(14)
I2 0.0817(2) 0.0770(2) 0.0722(2) 0.01152(14) 0.02200(16) 0.00540(14)
F1 0.0765(16) 0.0787(17) 0.095(2) -0.0008(15) 0.0136(15) -0.0289(13)
F2 0.0711(15) 0.0903(18) 0.0887(19) -0.0131(15) -0.0074(14) -0.0263(14)
F3 0.0622(14) 0.0985(19) 0.093(2) 0.0022(16) 0.0053(13) -0.0170(14)
F4 0.0777(16) 0.099(2) 0.0714(17) 0.0082(14) -0.0129(14) -0.0013(14)
C1 0.054(2) 0.052(2) 0.079(3) -0.016(2) 0.0163(19) -0.0092(17)
C2 0.056(2) 0.053(2) 0.065(2) -0.0120(18) 0.0112(18) -0.0007(16)
C3 0.051(2) 0.058(2) 0.072(3) -0.016(2) 0.0050(19) -0.0078(17)
C4 0.057(2) 0.059(2) 0.071(3) -0.008(2) 0.003(2) -0.0026(17)
C5 0.069(2) 0.051(2) 0.060(2) 0.0002(17) 0.0112(19) 0.0043(17)
C6 0.062(2) 0.061(2) 0.057(2) -0.0013(18) 0.0032(19) 0.0020(18)
C8 0.283(19) 0.37(2) 0.35(2) 0.143(19) 0.151(17) 0.192(18)
C9 0.53(3) 0.210(14) 0.202(13) 0.036(11) -0.219(17) 0.048(16)
S1 0.098(3) 0.095(4) 0.076(3) -0.004(3) 0.024(2) 0.006(3)
C7 0.156(12) 0.062(5) 0.045(7) -0.008(14) -0.010(7) -0.035(18)
N2 0.105(13) 0.12(2) 0.070(8) -0.025(10) -0.003(8) 0.007(14)

loop_
_atom_type_symbol
_atom_type_description
_atom_type_scat_dispersion_real
_atom_type_scat_dispersion_imag
_atom_type_scat_source
C C 0.0033 0.0016 'International Tables Vol C Tables 4.2.6.8 and 6.1.1.4'
H H 0.0000 0.0000 'International Tables Vol C Tables 4.2.6.8 and 6.1.1.4'
N N 0.0061 0.0033 'International Tables Vol C Tables 4.2.6.8 and 6.1.1.4'
F F 0.0171 0.0103 'International Tables Vol C Tables 4.2.6.8 and 6.1.1.4'
S S 0.1246 0.1234 'International Tables Vol C Tables 4.2.6.8 and 6.1.1.4'
I I -0.4742 1.8119 'International Tables Vol C Tables 4.2.6.8 and 6.1.1.4'

loop_
_geom_angle_atom_site_label_1
_geom_angle_atom_site_label_2
_geom_angle_atom_site_label_3
_geom_angle
_geom_angle_site_symmetry_1
_geom_angle_site_symmetry_3
C8 N1 C8 104.3(18) . 2_755
C8 N1 C9 107.9(10) . .
C8 N1 C9 111.0(11) 2_755 .
C8 N1 C9 111.0(11) . 2_755
C8 N1 C9 107.9(10) 2_755 2_755
C9 N1 C9 114.2(12) . 2_755
F1 C1 C3 119.0(4) . 7_656
F1 C1 C2 119.9(4) . .
C3 C1 C2 121.1(4) 7_656 .
C3 C2 C1 117.5(4) . .
C3 C2 I1 121.2(3) . .
C1 C2 I1 121.2(3) . .
F2 C3 C2 120.0(4) . .
F2 C3 C1 118.7(4) . 7_656
C2 C3 C1 121.4(4) . 7_656
F3 C4 C6 119.0(4) . 7_556
F3 C4 C5 119.5(4) . .
C6 C4 C5 121.5(4) 7_556 .
C6 C5 C4 116.8(4) . .
C6 C5 I2 121.1(3) . .
C4 C5 I2 122.1(3) . .
F4 C6 C5 120.2(4) . .
F4 C6 C4 118.1(4) . 7_556
C5 C6 C4 121.7(4) . 7_556
N2 C7 S1 179(5) . .

loop_
_geom_bond_atom_site_label_1
_geom_bond_atom_site_label_2
_geom_bond_distance
_geom_bond_site_symmetry_2
N1 C8 1.416(13) .
N1 C8 1.416(13) 2_755
N1 C9 1.378(11) .
N1 C9 1.378(11) 2_755
I1 C2 2.090(4) .
I2 C5 2.078(4) .
F1 C1 1.342(5) .
F2 C3 1.347(5) .
F3 C4 1.339(5) .
F4 C6 1.344(5) .
C1 C3 1.370(6) 7_656
C1 C2 1.378(6) .
C2 C3 1.366(6) .
C3 C1 1.370(6) 7_656
C4 C6 1.363(6) 7_556
C4 C5 1.385(6) .
C5 C6 1.383(6) .
C6 C4 1.363(6) 7_556
S1 C7 1.48(8) .
C7 N2 1.24(8) .

loop_
_geom_torsion_atom_site_label_1
_geom_torsion_atom_site_label_2
_geom_torsion_atom_site_label_3
_geom_torsion_atom_site_label_4
_geom_torsion
_geom_torsion_site_symmetry_1
_geom_torsion_site_symmetry_4
F1 C1 C2 C3 178.9(3) . .
C3 C1 C2 C3 -0.5(6) 7_656 .
F1 C1 C2 I1 -2.7(5) . .
C3 C1 C2 I1 177.9(3) 7_656 .
C1 C2 C3 F2 -178.5(3) . .
I1 C2 C3 F2 3.0(5) . .
C1 C2 C3 C1 0.5(6) . 7_656
I1 C2 C3 C1 -177.9(3) . 7_656
F3 C4 C5 C6 -179.5(4) . .
C6 C4 C5 C6 0.3(7) 7_556 .
F3 C4 C5 I2 2.6(5) . .
C6 C4 C5 I2 -177.7(3) 7_556 .
C4 C5 C6 F4 179.5(4) . .
I2 C5 C6 F4 -2.5(5) . .
C4 C5 C6 C4 -0.3(7) . 7_556
I2 C5 C6 C4 177.7(3) . 7_556
